data_7056169
loop_
_publ_author_name
'Zheng, Shan shan'
'Dong, WK'
'Zhang, Yang'
'Chen, Le'
'Ding, Yujie'

_publ_section_title
;
 Four Salamo-type 3d-4f hetero-bimetallic [ZnIILnIII] complexes:
 Syntheses, Crystal Structures, Luminescent and Magnetic Properties
;
_journal_name_full 'New J. Chem.'
_journal_paper_doi 10.1039/C6NJ04090J
_journal_year 2017
_chemical_formula_moiety 'C22 H25 Eu N4 O14 Zn'
_chemical_formula_sum 'C22 H25 Eu N4 O14 Zn'
_chemical_formula_weight 786.79
_chemical_name_systematic
;
 ? 
;
_space_group_crystal_system monoclinic
_space_group_IT_number 14
_space_group_name_Hall '-P 2yn'
_space_group_name_H-M_alt 'P 1 21/n 1'
_symmetry_space_group_name_Hall '-P 2yn'
_symmetry_space_group_name_H-M 'P 1 21/n 1'
_atom_sites_solution_hydrogens geom
_atom_sites_solution_primary iterative
_atom_sites_solution_secondary difmap
_audit_creation_date 2016-07-31
_audit_creation_method
;
Olex2 1.2
(compiled 2016.02.19 svn.r3266 for OlexSys, GUI svn.r5155)
;
_audit_update_record
;
2016-12-23 deposited with the CCDC.
2017-05-09 downloaded from the CCDC.
;
_cell_angle_alpha 90.00
_cell_angle_beta 104.442(6)
_cell_angle_gamma 90.00
_cell_formula_units_Z 4
_cell_length_a 13.1508(7)
_cell_length_b 13.2769(5)
_cell_length_c 16.3725(9)
_cell_measurement_reflns_used 1754
_cell_measurement_temperature 298.84(10)
_cell_measurement_theta_max 25.3440
_cell_measurement_theta_min 3.4950
_cell_volume 2768.3(2)
_computing_cell_refinement
;
CrysAlisPro, Agilent Technologies,
Version 1.171.37.33 (release 27-03-2014 CrysAlis171 .NET)
(compiled Mar 27 2014,17:12:48)
;
_computing_data_collection
;
CrysAlisPro, Agilent Technologies,
Version 1.171.37.33 (release 27-03-2014 CrysAlis171 .NET)
(compiled Mar 27 2014,17:12:48)
;
_computing_data_reduction
;
CrysAlisPro, Agilent Technologies,
Version 1.171.37.33 (release 27-03-2014 CrysAlis171 .NET)
(compiled Mar 27 2014,17:12:48)
;
_computing_molecular_graphics 'Olex2 (Dolomanov et al., 2009)'
_computing_publication_material 'Olex2 (Dolomanov et al., 2009)'
_computing_structure_refinement 'XL (Sheldrick, 2008)'
_computing_structure_solution
;
Superflip (Palatinus & Chapuis, 2007;Palatinus & van der Lee, 2008;
Palatinus et al., 2012)
;
_diffrn_ambient_environment air
_diffrn_ambient_temperature 298.84(10)
_diffrn_detector 'CCD plate'
_diffrn_detector_area_resol_mean 16.0733
_diffrn_detector_type Eos
_diffrn_measured_fraction_theta_full 0.998
_diffrn_measured_fraction_theta_max 0.998
_diffrn_measurement_details
;
#__ type_ start__ end____ width___ exp.time_
  1 omega    0.00   93.45   1.0500    5.0000
omega____ theta____ kappa____ phi______ frames
    -       22.7867   57.0000  -90.0000 89

#__ type_ start__ end____ width___ exp.time_
  2 omega   36.00   90.60   1.0500    5.0000
omega____ theta____ kappa____ phi______ frames
    -       22.7867   57.0000 -180.0000 52

#__ type_ start__ end____ width___ exp.time_
  3 omega   -4.00   21.20   1.0500    5.0000
omega____ theta____ kappa____ phi______ frames
    -      -19.5055  -99.0000 -150.0000 24

#__ type_ start__ end____ width___ exp.time_
  4 omega   34.00  103.30   1.0500    5.0000
omega____ theta____ kappa____ phi______ frames
    -       22.7867 -178.0000 -150.0000 66
;
_diffrn_measurement_device 'four-circle diffractometer'
_diffrn_measurement_device_type 'SuperNova, Dual, Cu at zero, Eos'
_diffrn_measurement_method '\w scans'
_diffrn_orient_matrix_UB_11 0.0087638000
_diffrn_orient_matrix_UB_12 -0.0527438000
_diffrn_orient_matrix_UB_13 0.0029401000
_diffrn_orient_matrix_UB_21 -0.0536357000
_diffrn_orient_matrix_UB_22 -0.0085022000
_diffrn_orient_matrix_UB_23 -0.0202003000
_diffrn_orient_matrix_UB_31 0.0122636000
_diffrn_orient_matrix_UB_32 0.0003874000
_diffrn_orient_matrix_UB_33 -0.0397892000
_diffrn_radiation_monochromator mirror
_diffrn_radiation_probe x-ray
_diffrn_radiation_type MoK\a
_diffrn_radiation_wavelength 0.71073
_diffrn_reflns_av_R_equivalents 0.0631
_diffrn_reflns_av_unetI/netI 0.1086
_diffrn_reflns_limit_h_max 11
_diffrn_reflns_limit_h_min -16
_diffrn_reflns_limit_k_max 13
_diffrn_reflns_limit_k_min -16
_diffrn_reflns_limit_l_max 20
_diffrn_reflns_limit_l_min -20
_diffrn_reflns_number 11088
_diffrn_reflns_theta_full 26.00
_diffrn_reflns_theta_max 26.02
_diffrn_reflns_theta_min 3.33
_diffrn_source 'SuperNova (Mo) X-ray Source'
_exptl_absorpt_coefficient_mu 3.188
_exptl_absorpt_correction_T_max 1.00000
_exptl_absorpt_correction_T_min 0.98658
_exptl_absorpt_correction_type multi-scan
_exptl_absorpt_process_details
;
CrysAlisPro, Agilent Technologies,
Version 1.171.37.33 (release 27-03-2014 CrysAlis171 .NET)
(compiled Mar 27 2014,17:12:48)
Empirical absorption correction using spherical harmonics,
 implemented in SCALE3 ABSPACK scaling algorithm.
;
_exptl_crystal_colour 'clear light yellow'
_exptl_crystal_density_diffrn 1.888
_exptl_crystal_density_method 'not measured'
_exptl_crystal_description block
_exptl_crystal_F_000 1560
_exptl_crystal_size_max 0.23
_exptl_crystal_size_mid 0.15
_exptl_crystal_size_min 0.13
_refine_diff_density_max 1.305
_refine_diff_density_min -0.728
_refine_diff_density_rms 0.154
_refine_ls_extinction_method none
_refine_ls_goodness_of_fit_ref 1.014
_refine_ls_hydrogen_treatment constr
_refine_ls_matrix_type full
_refine_ls_number_parameters 392
_refine_ls_number_reflns 5445
_refine_ls_number_restraints 1
_refine_ls_restrained_S_all 1.021
_refine_ls_R_factor_all 0.0931
_refine_ls_R_factor_gt 0.0490
_refine_ls_shift/su_max 0.002
_refine_ls_shift/su_mean 0.000
_refine_ls_structure_factor_coef Fsqd
_refine_ls_weighting_details 'calc w=1/[\s^2^(Fo^2^)+(0.0000P)^2^+0.0000P] where P=(Fo^2^+2Fc^2^)/3'
_refine_ls_weighting_scheme calc
_refine_ls_wR_factor_gt 0.0639
_refine_ls_wR_factor_ref 0.0842
_reflns_number_gt 3579
_reflns_number_total 5445
_reflns_threshold_expression >2sigma(I)
_cod_data_source_file c6nj04090j2.cif
_cod_data_source_block d956
_cod_database_code 7056169
_reflns_odcompleteness_completeness 99.73
_reflns_odcompleteness_iscentric 1
_reflns_odcompleteness_theta 26.32
_olex2_refinement_description
;
1. Fixed Uiso
 At 1.2 times of:
  All C(H) groups, All C(H,H) groups, All C(H,H,H,H) groups
 At 1.5 times of:
  All C(H,H,H) groups
2. Restrained distances
 H4-H2BC
 2.2 with sigma of 0.02
3. Others
 Fixed Sof: C1(0.65) H1A(0.65) H1B(0.65) H1C(0.65) H2AA(0.65) H2AB(0.65)
 H2BC(0.35) H2BD(0.35) C0AA(0.35) H0AA(0.35) H0AB(0.35) H0AC(0.35)
4.a Secondary CH2 refined with riding coordinates:
 C2(H2AA,H2AB), C2(H2BC,H2BD), C10(H10A,H10B), C11(H11A,H11B), C19(H19A,H19B)
4.b Aromatic/amide H refined with riding coordinates:
 C4(H4), C5(H5), C6(H6), C9(H9), C12(H12), C16(H16), C17(H17), C18(H18)
4.c Idealised Me refined as rotating group:
 C1(H1A,H1B,H1C), C20(H20A,H20B,H20C), C22(H22A,H22B,H22C), C0AA(H0AA,H0AB,H0AC)
;
_olex2_submission_special_instructions 'No special instructions were received'

loop_
_space_group_symop_id
_space_group_symop_operation_xyz
1 'x, y, z'
2 '-x+1/2, y+1/2, -z+1/2'
3 '-x, -y, -z'
4 'x-1/2, -y-1/2, z-1/2'

loop_
_atom_site_label
_atom_site_type_symbol
_atom_site_fract_x
_atom_site_fract_y
_atom_site_fract_z
_atom_site_U_iso_or_equiv
_atom_site_adp_type
_atom_site_occupancy
_atom_site_calc_flag
_atom_site_disorder_assembly
_atom_site_disorder_group
_atom_site_refinement_flags_posn
Eu1 Eu 0.45757(3) 0.31240(3) 0.23002(2) 0.03078(12) Uani 1 d . . .
Zn1 Zn 0.61499(7) 0.26765(6) 0.10079(5) 0.0314(2) Uani 1 d . . .
O1 O 0.4564(4) 0.5105(3) 0.2247(3) 0.0451(14) Uani 1 d A . .
O2 O 0.5424(4) 0.3873(3) 0.1366(3) 0.0331(12) Uani 1 d . . .
O3 O 0.7154(4) 0.3307(4) -0.0441(3) 0.0512(16) Uani 1 d . . .
O4 O 0.8324(4) 0.1978(3) 0.0894(3) 0.0443(14) Uani 1 d . . .
O5 O 0.6043(3) 0.2182(3) 0.2197(3) 0.0307(12) Uani 1 d . . .
O6 O 0.4827(4) 0.1474(3) 0.3095(3) 0.0354(13) Uani 1 d . . .
O7 O 0.3968(4) 0.1986(4) 0.1182(3) 0.0461(14) Uani 1 d . . .
O8 O 0.5095(4) 0.1712(3) 0.0393(3) 0.0385(13) Uani 1 d . . .
O9 O 0.2826(5) 0.3757(4) 0.1411(4) 0.0585(17) Uani 1 d . . .
O10 O 0.2796(4) 0.2791(4) 0.2465(3) 0.0499(15) Uani 1 d . . .
O11 O 0.1334(5) 0.3305(5) 0.1647(4) 0.094(2) Uani 1 d . . .
O12 O 0.4566(4) 0.3537(4) 0.3745(3) 0.0461(14) Uani 1 d . . .
O13 O 0.6066(4) 0.3769(4) 0.3456(3) 0.0509(15) Uani 1 d . . .
O14 O 0.5891(5) 0.4128(5) 0.4712(4) 0.101(3) Uani 1 d . . .
N1 N 0.6676(5) 0.3639(4) 0.0190(4) 0.0379(16) Uani 1 d . . .
N2 N 0.7451(4) 0.1766(4) 0.1246(3) 0.0306(14) Uani 1 d . . .
N3 N 0.2284(6) 0.3291(5) 0.1824(5) 0.0509(19) Uani 1 d . . .
N4 N 0.5515(6) 0.3817(5) 0.3985(4) 0.053(2) Uani 1 d . . .
C1 C 0.3178(12) 0.5383(9) 0.2993(10) 0.077(5) Uani 0.65 d A 1 .
H1A H 0.2646 0.5018 0.2595 0.116 Uiso 0.65 calc A 1 GR
H1B H 0.2860 0.5922 0.3231 0.116 Uiso 0.65 calc A 1 GR
H1C H 0.3532 0.4937 0.3435 0.116 Uiso 0.65 calc A 1 GR
C2 C 0.3893(9) 0.5773(7) 0.2589(6) 0.080(4) Uani 1 d . . .
H2AA H 0.4350 0.6222 0.2983 0.096 Uiso 0.65 calc A 1 R
H2AB H 0.3504 0.6185 0.2127 0.096 Uiso 0.65 calc A 1 R
H2BC H 0.3799 0.6389 0.2261 0.096 Uiso 0.35 calc A 2 DR
H2BD H 0.3209 0.5457 0.2498 0.096 Uiso 0.35 calc A 2 R
C3 C 0.5184(6) 0.5551(5) 0.1774(4) 0.0335(18) Uani 1 d . . .
C4 C 0.5408(6) 0.6547(6) 0.1746(5) 0.049(2) Uani 1 d A . .
H4 H 0.5145 0.6991 0.2082 0.058 Uiso 1 calc . . DR
C5 C 0.6004(7) 0.6919(6) 0.1245(5) 0.055(2) Uani 1 d . . .
H5 H 0.6139 0.7606 0.1234 0.066 Uiso 1 calc A . R
C6 C 0.6402(6) 0.6262(6) 0.0758(5) 0.049(2) Uani 1 d A . .
H6 H 0.6806 0.6516 0.0413 0.059 Uiso 1 calc . . R
C7 C 0.6222(6) 0.5225(5) 0.0760(4) 0.0333(18) Uani 1 d . . .
C8 C 0.5618(5) 0.4852(5) 0.1295(4) 0.0304(17) Uani 1 d A . .
C9 C 0.6651(6) 0.4597(6) 0.0208(4) 0.040(2) Uani 1 d A . .
H9 H 0.6943 0.4930 -0.0179 0.047 Uiso 1 calc . . R
C10 C 0.7116(6) 0.2232(6) -0.0516(5) 0.049(2) Uani 1 d . . .
H10A H 0.7039 0.2049 -0.1102 0.058 Uiso 1 calc . . R
H10B H 0.6505 0.1984 -0.0347 0.058 Uiso 1 calc . . R
C11 C 0.8085(6) 0.1736(6) 0.0017(5) 0.053(2) Uani 1 d . . .
H11A H 0.8002 0.1011 -0.0043 0.064 Uiso 1 calc . . R
H11B H 0.8680 0.1925 -0.0201 0.064 Uiso 1 calc . . R
C12 C 0.7579(5) 0.0926(5) 0.1651(4) 0.0330(18) Uani 1 d . . .
H12 H 0.8153 0.0528 0.1628 0.040 Uiso 1 calc . . R
C13 C 0.6878(5) 0.0575(5) 0.2137(4) 0.0292(17) Uani 1 d . . .
C14 C 0.6151(5) 0.1213(5) 0.2385(4) 0.0265(16) Uani 1 d . . .
C15 C 0.5517(5) 0.0784(5) 0.2881(4) 0.0318(18) Uani 1 d . . .
C16 C 0.5595(6) -0.0205(5) 0.3107(5) 0.042(2) Uani 1 d . . .
H16 H 0.5174 -0.0464 0.3437 0.051 Uiso 1 calc . . R
C17 C 0.6307(6) -0.0834(5) 0.2846(5) 0.046(2) Uani 1 d . . .
H17 H 0.6353 -0.1512 0.2991 0.055 Uiso 1 calc . . R
C18 C 0.6934(6) -0.0440(5) 0.2375(4) 0.0384(19) Uani 1 d . . .
H18 H 0.7413 -0.0858 0.2208 0.046 Uiso 1 calc . . R
C19 C 0.4339(6) 0.1211(5) 0.3771(5) 0.046(2) Uani 1 d . . .
H19A H 0.4050 0.0537 0.3679 0.056 Uiso 1 calc . . R
H19B H 0.3768 0.1674 0.3769 0.056 Uiso 1 calc . . R
C20 C 0.5123(7) 0.1256(6) 0.4611(5) 0.076(3) Uani 1 d . . .
H20A H 0.5524 0.1867 0.4649 0.113 Uiso 1 calc . . GR
H20B H 0.5586 0.0687 0.4669 0.113 Uiso 1 calc . . GR
H20C H 0.4761 0.1244 0.5053 0.113 Uiso 1 calc . . GR
C21 C 0.4285(6) 0.1501(5) 0.0632(5) 0.0386(19) Uani 1 d . . .
C22 C 0.3663(7) 0.0617(6) 0.0246(6) 0.086(4) Uani 1 d . . .
H22A H 0.3511 0.0202 0.0681 0.128 Uiso 1 calc . . GR
H22B H 0.4057 0.0235 -0.0067 0.128 Uiso 1 calc . . GR
H22C H 0.3018 0.0840 -0.0126 0.128 Uiso 1 calc . . GR
C0AA C 0.418(2) 0.600(2) 0.333(2) 0.088(11) Uani 0.35 d A 2 .
H0AA H 0.3591 0.6248 0.3522 0.132 Uiso 0.35 calc A 2 GR
H0AB H 0.4704 0.6522 0.3403 0.132 Uiso 0.35 calc A 2 GR
H0AC H 0.4471 0.5424 0.3658 0.132 Uiso 0.35 calc A 2 GR

loop_
_atom_site_aniso_label
_atom_site_aniso_U_11
_atom_site_aniso_U_22
_atom_site_aniso_U_33
_atom_site_aniso_U_23
_atom_site_aniso_U_13
_atom_site_aniso_U_12
Eu1 0.0343(2) 0.0293(2) 0.0337(2) 0.00304(18) 0.01785(17) 0.00306(18)
Zn1 0.0392(6) 0.0267(5) 0.0339(5) 0.0024(4) 0.0195(4) 0.0018(4)
O1 0.068(4) 0.027(3) 0.051(3) 0.003(3) 0.035(3) 0.016(3)
O2 0.049(3) 0.018(3) 0.039(3) 0.003(2) 0.022(3) 0.003(2)
O3 0.082(5) 0.041(4) 0.048(4) 0.005(3) 0.048(3) 0.004(3)
O4 0.039(3) 0.048(3) 0.056(4) -0.001(3) 0.031(3) -0.005(3)
O5 0.037(3) 0.027(3) 0.030(3) 0.005(2) 0.012(2) 0.003(2)
O6 0.043(3) 0.039(3) 0.033(3) 0.012(2) 0.026(3) 0.008(2)
O7 0.038(3) 0.051(4) 0.052(4) -0.017(3) 0.018(3) -0.006(3)
O8 0.042(3) 0.039(3) 0.037(3) -0.007(2) 0.014(3) -0.005(3)
O9 0.064(4) 0.056(4) 0.056(4) 0.019(3) 0.017(3) 0.019(3)
O10 0.043(4) 0.066(4) 0.043(4) 0.010(3) 0.014(3) 0.003(3)
O11 0.035(4) 0.111(6) 0.127(7) 0.012(5) 0.006(4) 0.019(4)
O12 0.039(4) 0.054(4) 0.048(4) -0.006(3) 0.018(3) -0.011(3)
O13 0.040(4) 0.064(4) 0.055(4) -0.010(3) 0.024(3) -0.011(3)
O14 0.093(6) 0.136(7) 0.076(5) -0.050(5) 0.027(5) -0.029(5)
N1 0.049(4) 0.035(4) 0.037(4) 0.008(3) 0.026(3) 0.008(3)
N2 0.035(4) 0.031(4) 0.033(4) -0.001(3) 0.022(3) 0.001(3)
N3 0.042(5) 0.057(5) 0.054(5) -0.007(4) 0.012(4) 0.012(4)
N4 0.066(6) 0.057(5) 0.037(4) -0.012(4) 0.015(4) -0.008(4)
C1 0.097(14) 0.049(10) 0.115(14) 0.005(9) 0.084(12) 0.021(9)
C2 0.106(10) 0.076(8) 0.067(7) 0.007(7) 0.038(7) 0.049(7)
C3 0.042(5) 0.025(4) 0.032(4) 0.008(4) 0.006(4) 0.010(4)
C4 0.077(7) 0.029(5) 0.038(5) 0.002(4) 0.013(5) 0.006(4)
C5 0.087(7) 0.019(4) 0.054(6) 0.002(4) 0.006(5) -0.008(4)
C6 0.064(6) 0.040(5) 0.047(5) 0.009(4) 0.022(5) -0.011(4)
C7 0.042(5) 0.028(4) 0.029(4) 0.002(3) 0.008(4) -0.007(4)
C8 0.035(5) 0.021(4) 0.034(4) 0.005(3) 0.007(4) 0.010(3)
C9 0.043(5) 0.045(5) 0.038(5) 0.010(4) 0.023(4) -0.004(4)
C10 0.058(6) 0.056(6) 0.039(5) -0.002(4) 0.025(5) -0.008(5)
C11 0.065(7) 0.045(5) 0.064(6) -0.002(5) 0.044(5) 0.006(5)
C12 0.032(5) 0.034(5) 0.034(5) -0.005(4) 0.011(4) 0.006(4)
C13 0.027(4) 0.031(4) 0.031(4) 0.003(3) 0.012(3) 0.008(3)
C14 0.024(4) 0.032(4) 0.022(4) 0.002(3) 0.002(3) -0.001(3)
C15 0.034(5) 0.030(4) 0.033(4) 0.001(4) 0.011(4) 0.005(4)
C16 0.046(5) 0.034(5) 0.053(5) 0.019(4) 0.025(4) 0.006(4)
C17 0.062(6) 0.018(4) 0.060(6) 0.010(4) 0.019(5) 0.002(4)
C18 0.039(5) 0.034(5) 0.044(5) 0.004(4) 0.015(4) 0.010(4)
C19 0.056(6) 0.040(5) 0.058(6) 0.015(4) 0.043(5) 0.004(4)
C20 0.116(10) 0.060(7) 0.047(6) 0.016(5) 0.015(6) 0.026(6)
C21 0.038(5) 0.031(5) 0.044(5) -0.003(4) 0.006(4) -0.008(4)
C22 0.078(8) 0.081(8) 0.112(9) -0.050(7) 0.052(7) -0.035(6)
C0AA 0.07(2) 0.047(19) 0.12(3) 0.02(2) -0.03(2) 0.003(15)

loop_
_atom_type_symbol
_atom_type_description
_atom_type_scat_dispersion_real
_atom_type_scat_dispersion_imag
_atom_type_scat_source
C C 0.0033 0.0016 'International Tables Vol C Tables 4.2.6.8 and 6.1.1.4'
H H 0.0000 0.0000 'International Tables Vol C Tables 4.2.6.8 and 6.1.1.4'
Eu Eu -0.1578 3.6682 'International Tables Vol C Tables 4.2.6.8 and 6.1.1.4'
N N 0.0061 0.0033 'International Tables Vol C Tables 4.2.6.8 and 6.1.1.4'
O O 0.0106 0.0060 'International Tables Vol C Tables 4.2.6.8 and 6.1.1.4'
Zn Zn 0.2839 1.4301 'International Tables Vol C Tables 4.2.6.8 and 6.1.1.4'

loop_
_geom_angle_atom_site_label_1
_geom_angle_atom_site_label_2
_geom_angle_atom_site_label_3
_geom_angle
O1 Eu1 N3 85.32(18)
O1 Eu1 N4 73.12(18)
O1 Eu1 C14 141.13(16)
O2 Eu1 O1 63.34(14)
O2 Eu1 O5 69.02(15)
O2 Eu1 O6 133.29(14)
O2 Eu1 O7 83.61(16)
O2 Eu1 O9 89.81(17)
O2 Eu1 O10 140.63(17)
O2 Eu1 O12 131.46(16)
O2 Eu1 O13 86.41(16)
O2 Eu1 N3 115.03(19)
O2 Eu1 N4 109.35(18)
O2 Eu1 C14 87.51(15)
O5 Eu1 O1 122.00(15)
O5 Eu1 O6 64.52(14)
O5 Eu1 O7 74.14(16)
O5 Eu1 O9 141.34(16)
O5 Eu1 O10 137.33(16)
O5 Eu1 O12 113.27(17)
O5 Eu1 O13 74.59(16)
O5 Eu1 N3 146.48(17)
O5 Eu1 N4 94.35(18)
O5 Eu1 C14 19.89(14)
O6 Eu1 O1 151.93(16)
O6 Eu1 O9 124.42(17)
O6 Eu1 N3 101.33(18)
O6 Eu1 N4 79.28(18)
O6 Eu1 C14 45.79(14)
O7 Eu1 O1 128.14(17)
O7 Eu1 O6 79.61(16)
O7 Eu1 O9 71.56(17)
O7 Eu1 O10 79.78(17)
O7 Eu1 O12 144.90(16)
O7 Eu1 O13 148.71(16)
O7 Eu1 N3 73.40(17)
O7 Eu1 N4 158.73(19)
O7 Eu1 C14 67.79(17)
O9 Eu1 O1 69.71(18)
O9 Eu1 N3 25.40(16)
O9 Eu1 N4 123.66(19)
O9 Eu1 C14 139.30(17)
O10 Eu1 O1 100.67(16)
O10 Eu1 O6 78.09(16)
O10 Eu1 O9 51.09(17)
O10 Eu1 O13 124.28(16)
O10 Eu1 N3 25.71(16)
O10 Eu1 N4 98.33(19)
O10 Eu1 C14 117.87(17)
O12 Eu1 O1 78.79(16)
O12 Eu1 O6 74.10(15)
O12 Eu1 O9 105.02(18)
O12 Eu1 O10 72.44(18)
O12 Eu1 O13 51.84(15)
O12 Eu1 N3 89.28(19)
O12 Eu1 N4 25.89(16)
O12 Eu1 C14 106.96(17)
O13 Eu1 O1 71.41(17)
O13 Eu1 O6 86.00(16)
O13 Eu1 O9 138.10(17)
O13 Eu1 N3 137.15(17)
O13 Eu1 N4 25.95(16)
O13 Eu1 C14 82.24(16)
N3 Eu1 C14 132.23(18)
N4 Eu1 N3 113.5(2)
N4 Eu1 C14 95.28(18)
O2 Zn1 Eu1 42.80(12)
O2 Zn1 O5 80.18(17)
O2 Zn1 N1 87.8(2)
O2 Zn1 N2 147.4(2)
O5 Zn1 Eu1 43.52(12)
O8 Zn1 Eu1 88.34(13)
O8 Zn1 O2 109.7(2)
O8 Zn1 O5 93.98(18)
O8 Zn1 N1 111.9(2)
O8 Zn1 N2 99.3(2)
N1 Zn1 Eu1 130.49(16)
N1 Zn1 O5 153.9(2)
N2 Zn1 Eu1 126.87(15)
N2 Zn1 O5 83.39(19)
N2 Zn1 N1 95.1(2)
C2 O1 Eu1 126.5(5)
C3 O1 Eu1 116.4(4)
C3 O1 C2 116.8(6)
Zn1 O2 Eu1 101.20(17)
C8 O2 Eu1 127.3(4)
C8 O2 Zn1 128.9(4)
N1 O3 C10 111.3(5)
C11 O4 N2 111.2(5)
Zn1 O5 Eu1 98.49(17)
C14 O5 Eu1 123.1(4)
C14 O5 Zn1 119.6(4)
C15 O6 Eu1 116.8(4)
C15 O6 C19 118.1(5)
C19 O6 Eu1 125.1(4)
C21 O7 Eu1 140.8(5)
C21 O8 Zn1 122.0(5)
N3 O9 Eu1 94.8(5)
N3 O10 Eu1 97.8(4)
N4 O12 Eu1 97.1(4)
N4 O13 Eu1 93.4(5)
O3 N1 Zn1 123.9(4)
C9 N1 Zn1 125.6(5)
C9 N1 O3 110.4(5)
O4 N2 Zn1 121.4(4)
C12 N2 Zn1 127.2(4)
C12 N2 O4 111.2(5)
O9 N3 Eu1 59.8(4)
O9 N3 O10 116.2(7)
O10 N3 Eu1 56.4(4)
O11 N3 Eu1 176.2(6)
O11 N3 O9 123.5(8)
O11 N3 O10 120.3(8)
O12 N4 Eu1 57.0(4)
O13 N4 Eu1 60.6(4)
O13 N4 O12 117.6(7)
O14 N4 Eu1 178.1(6)
O14 N4 O12 121.5(7)
O14 N4 O13 120.9(8)
C2 C1 H1A 109.5
C2 C1 H1B 109.5
C2 C1 H1C 109.5
O1 C2 H2AA 107.2
O1 C2 H2AB 107.2
O1 C2 H2BC 107.8
O1 C2 H2BD 107.8
C1 C2 O1 120.4(9)
C1 C2 H2AA 107.2
C1 C2 H2AB 107.2
C1 C2 H2BC 125.1
H2AA C2 H2AB 106.9
H2AA C2 H2BC 79.7
H2AA C2 H2BD 139.9
H2AB C2 H2BD 80.5
H2BC C2 H2BD 107.1
C0AA C2 O1 118.0(18)
C0AA C2 C1 72.2(16)
C0AA C2 H2AB 127.4
C0AA C2 H2BC 107.8
C0AA C2 H2BD 107.8
O1 C3 C8 113.7(6)
C4 C3 O1 126.6(7)
C4 C3 C8 119.8(7)
C3 C4 H4 118.8
C3 C4 C5 122.4(7)
C5 C4 H4 118.8
C4 C5 H5 120.6
C4 C5 C6 118.7(7)
C6 C5 H5 120.6
C5 C6 H6 118.8
C5 C6 C7 122.4(7)
C7 C6 H6 118.8
C6 C7 C8 118.0(7)
C6 C7 C9 118.3(6)
C8 C7 C9 123.6(6)
O2 C8 C3 118.4(6)
O2 C8 C7 123.1(6)
C7 C8 C3 118.6(6)
N1 C9 C7 127.4(7)
N1 C9 H9 116.3
C7 C9 H9 116.3
O3 C10 H10A 109.1
O3 C10 H10B 109.1
O3 C10 C11 112.3(7)
H10A C10 H10B 107.9
C11 C10 H10A 109.1
C11 C10 H10B 109.1
O4 C11 C10 115.2(6)
O4 C11 H11A 108.5
O4 C11 H11B 108.5
C10 C11 H11A 108.5
C10 C11 H11B 108.5
H11A C11 H11B 107.5
N2 C12 H12 118.4
N2 C12 C13 123.1(6)
C13 C12 H12 118.4
C14 C13 C12 122.6(6)
C18 C13 C12 118.0(6)
C18 C13 C14 119.4(6)
O5 C14 C13 124.0(6)
O5 C14 C15 118.6(6)
C13 C14 Eu1 157.7(5)
C13 C14 C15 117.4(6)
C15 C14 Eu1 83.0(4)
O6 C15 C14 113.0(6)
C16 C15 O6 125.2(6)
C16 C15 C14 121.8(6)
C15 C16 H16 119.9
C15 C16 C17 120.2(6)
C17 C16 H16 119.9
C16 C17 H17 120.4
C18 C17 C16 119.3(6)
C18 C17 H17 120.4
C13 C18 H18 119.1
C17 C18 C13 121.9(6)
C17 C18 H18 119.1
O6 C19 H19A 109.5
O6 C19 H19B 109.5
O6 C19 C20 110.8(7)
H19A C19 H19B 108.1
C20 C19 H19A 109.5
C20 C19 H19B 109.5
C19 C20 H20A 109.5
C19 C20 H20B 109.5
C19 C20 H20C 109.5
H20A C20 H20B 109.5
H20A C20 H20C 109.5
H20B C20 H20C 109.5
O7 C21 C22 117.7(7)
O8 C21 O7 124.6(7)
O8 C21 C22 117.7(7)
C21 C22 H22A 109.5
C21 C22 H22B 109.5
C21 C22 H22C 109.5
H22A C22 H22B 109.5
H22A C22 H22C 109.5
H22B C22 H22C 109.5
C2 C0AA H0AA 109.5
C2 C0AA H0AB 109.5
C2 C0AA H0AC 109.5
H0AA C0AA H0AB 109.5
H0AA C0AA H0AC 109.5
H0AB C0AA H0AC 109.5

loop_
_geom_bond_atom_site_label_1
_geom_bond_atom_site_label_2
_geom_bond_distance
Eu1 O1 2.631(4)
Eu1 O2 2.328(4)
Eu1 O5 2.340(4)
Eu1 O6 2.527(4)
Eu1 O7 2.355(5)
Eu1 O9 2.540(5)
Eu1 O10 2.462(5)
Eu1 O12 2.432(5)
Eu1 O13 2.512(5)
Eu1 N3 2.927(7)
Eu1 N4 2.877(7)
Eu1 C14 3.257(7)
Zn1 O2 2.014(4)
Zn1 O5 2.092(4)
Zn1 O8 1.971(5)
Zn1 N1 2.090(5)
Zn1 N2 2.052(5)
O1 C2 1.458(9)
O1 C3 1.389(7)
O2 C8 1.336(7)
O3 N1 1.407(6)
O3 C10 1.432(8)
O4 N2 1.434(6)
O4 C11 1.428(8)
O5 C14 1.323(7)
O6 C15 1.395(7)
O6 C19 1.454(7)
O7 C21 1.259(8)
O8 C21 1.255(7)
O9 N3 1.260(7)
O10 N3 1.282(8)
O11 N3 1.210(8)
O12 N4 1.266(8)
O13 N4 1.262(7)
O14 N4 1.241(8)
N1 C9 1.272(8)
N2 C12 1.286(7)
C1 H1A 0.9600
C1 H1B 0.9600
C1 H1C 0.9600
C1 C2 1.378(13)
C2 H2AA 0.9700
C2 H2AB 0.9700
C2 H2BC 0.9700
C2 H2BD 0.9700
C2 C0AA 1.22(3)
C3 C4 1.358(9)
C3 C8 1.423(8)
C4 H4 0.9300
C4 C5 1.361(9)
C5 H5 0.9300
C5 C6 1.371(9)
C6 H6 0.9300
C6 C7 1.397(9)
C7 C8 1.411(8)
C7 C9 1.445(9)
C9 H9 0.9300
C10 H10A 0.9700
C10 H10B 0.9700
C10 C11 1.506(10)
C11 H11A 0.9700
C11 H11B 0.9700
C12 H12 0.9300
C12 C13 1.439(8)
C13 C14 1.410(8)
C13 C18 1.399(8)
C14 C15 1.421(8)
C15 C16 1.361(8)
C16 H16 0.9300
C16 C17 1.399(9)
C17 H17 0.9300
C17 C18 1.365(8)
C18 H18 0.9300
C19 H19A 0.9700
C19 H19B 0.9700
C19 C20 1.500(10)
C20 H20A 0.9600
C20 H20B 0.9600
C20 H20C 0.9600
C21 C22 1.479(9)
C22 H22A 0.9600
C22 H22B 0.9600
C22 H22C 0.9600
C0AA H0AA 0.9600
C0AA H0AB 0.9600
C0AA H0AC 0.9600

loop_
_geom_torsion_atom_site_label_1
_geom_torsion_atom_site_label_2
_geom_torsion_atom_site_label_3
_geom_torsion_atom_site_label_4
_geom_torsion
Eu1 Zn1 O2 C8 162.4(6)
Eu1 Zn1 O5 C14 136.0(5)
Eu1 Zn1 O8 C21 -4.1(6)
Eu1 Zn1 N1 O3 -166.2(4)
Eu1 Zn1 N1 C9 16.7(8)
Eu1 Zn1 N2 O4 -149.0(4)
Eu1 Zn1 N2 C12 36.6(7)
Eu1 O1 C2 C1 0.4(17)
Eu1 O1 C2 C0AA 85(2)
Eu1 O1 C3 C4 -170.6(6)
Eu1 O1 C3 C8 8.2(8)
Eu1 O2 C8 C3 -6.6(9)
Eu1 O2 C8 C7 174.1(5)
Eu1 O5 C14 C13 163.6(5)
Eu1 O5 C14 C15 -17.7(8)
Eu1 O6 C15 C14 13.7(7)
Eu1 O6 C15 C16 -166.0(6)
Eu1 O6 C19 C20 -105.5(6)
Eu1 O7 C21 O8 -19.6(14)
Eu1 O7 C21 C22 160.0(6)
Eu1 O9 N3 O10 2.7(7)
Eu1 O9 N3 O11 -177.9(7)
Eu1 O10 N3 O9 -2.8(7)
Eu1 O10 N3 O11 177.8(6)
Eu1 O12 N4 O13 -1.3(7)
Eu1 O12 N4 O14 178.8(7)
Eu1 O13 N4 O12 1.2(7)
Eu1 O13 N4 O14 -178.8(8)
Eu1 C14 C15 O6 -9.5(5)
Eu1 C14 C15 C16 170.2(7)
Zn1 O2 C8 C3 -164.8(5)
Zn1 O2 C8 C7 16.0(10)
Zn1 O5 C14 Eu1 -124.9(6)
Zn1 O5 C14 C13 38.7(8)
Zn1 O5 C14 C15 -142.7(5)
Zn1 O8 C21 O7 12.6(11)
Zn1 O8 C21 C22 -167.0(6)
Zn1 N1 C9 C7 -2.9(11)
Zn1 N2 C12 C13 -11.4(10)
O1 Eu1 Zn1 O2 -8.5(2)
O1 Eu1 Zn1 O5 132.1(2)
O1 Eu1 Zn1 O8 -130.37(19)
O1 Eu1 Zn1 N1 -12.6(3)
O1 Eu1 Zn1 N2 129.3(2)
O1 Eu1 O2 Zn1 170.6(3)
O1 Eu1 O2 C8 7.8(5)
O1 Eu1 O5 Zn1 -59.8(2)
O1 Eu1 O5 C14 166.3(4)
O1 Eu1 O6 C15 -126.6(5)
O1 Eu1 O6 C19 51.1(7)
O1 Eu1 O7 C21 91.0(8)
O1 Eu1 O9 N3 -125.2(5)
O1 Eu1 O10 N3 54.3(4)
O1 Eu1 O12 N4 -74.4(4)
O1 Eu1 O13 N4 89.5(4)
O1 Eu1 N3 O9 50.3(4)
O1 Eu1 N3 O10 -126.8(4)
O1 Eu1 N4 O12 99.2(4)
O1 Eu1 N4 O13 -82.1(4)
O1 Eu1 C14 O5 -18.7(6)
O1 Eu1 C14 C13 -56.7(13)
O1 Eu1 C14 C15 145.7(4)
O1 C3 C4 C5 -178.3(8)
O1 C3 C8 O2 -2.1(9)
O1 C3 C8 C7 177.1(6)
O2 Eu1 Zn1 O5 140.6(3)
O2 Eu1 Zn1 O8 -121.9(2)
O2 Eu1 Zn1 N1 -4.1(3)
O2 Eu1 Zn1 N2 137.8(3)
O2 Eu1 O1 C2 165.1(7)
O2 Eu1 O1 C3 -8.1(5)
O2 Eu1 O5 Zn1 -23.55(16)
O2 Eu1 O5 C14 -157.4(5)
O2 Eu1 O6 C15 -9.4(5)
O2 Eu1 O6 C19 168.3(5)
O2 Eu1 O7 C21 42.4(8)
O2 Eu1 O9 N3 173.3(4)
O2 Eu1 O10 N3 -6.3(6)
O2 Eu1 O12 N4 -36.1(5)
O2 Eu1 O13 N4 152.5(4)
O2 Eu1 N3 O9 -7.4(5)
O2 Eu1 N3 O10 175.6(4)
O2 Eu1 N4 O12 152.1(4)
O2 Eu1 N4 O13 -29.2(5)
O2 Eu1 C14 O5 21.0(5)
O2 Eu1 C14 C13 -17.0(13)
O2 Eu1 C14 C15 -174.6(4)
O2 Zn1 O5 Eu1 25.96(17)
O2 Zn1 O5 C14 162.0(5)
O2 Zn1 O8 C21 -41.9(6)
O2 Zn1 N1 O3 -169.0(5)
O2 Zn1 N1 C9 13.9(6)
O2 Zn1 N2 O4 -91.0(5)
O2 Zn1 N2 C12 94.6(7)
O3 N1 C9 C7 179.6(7)
O3 C10 C11 O4 56.1(8)
O4 N2 C12 C13 173.6(6)
O5 Eu1 Zn1 O2 -140.6(3)
O5 Eu1 Zn1 O8 97.5(2)
O5 Eu1 Zn1 N1 -144.7(3)
O5 Eu1 Zn1 N2 -2.8(3)
O5 Eu1 O1 C2 -156.8(7)
O5 Eu1 O1 C3 30.1(5)
O5 Eu1 O2 Zn1 24.74(17)
O5 Eu1 O2 C8 -138.1(6)
O5 Eu1 O6 C15 -15.9(4)
O5 Eu1 O6 C19 161.8(6)
O5 Eu1 O7 C21 -27.5(8)
O5 Eu1 O9 N3 118.6(4)
O5 Eu1 O10 N3 -125.6(4)
O5 Eu1 O12 N4 45.8(5)
O5 Eu1 O13 N4 -138.3(4)
O5 Eu1 N3 O9 -96.7(5)
O5 Eu1 N3 O10 86.2(5)
O5 Eu1 N4 O12 -138.6(4)
O5 Eu1 N4 O13 40.1(4)
O5 Eu1 C14 C13 -38.0(11)
O5 Eu1 C14 C15 164.4(7)
O5 Zn1 O2 Eu1 -26.33(18)
O5 Zn1 O2 C8 136.1(6)
O5 Zn1 O8 C21 39.1(6)
O5 Zn1 N1 O3 128.9(5)
O5 Zn1 N1 C9 -48.2(9)
O5 Zn1 N2 O4 -151.0(5)
O5 Zn1 N2 C12 34.6(6)
O5 C14 C15 O6 1.1(9)
O5 C14 C15 C16 -179.2(7)
O6 Eu1 Zn1 O2 -166.5(2)
O6 Eu1 Zn1 O5 -25.9(2)
O6 Eu1 Zn1 O8 71.67(18)
O6 Eu1 Zn1 N1 -170.5(3)
O6 Eu1 Zn1 N2 -28.7(2)
O6 Eu1 O1 C2 -61.4(8)
O6 Eu1 O1 C3 125.4(5)
O6 Eu1 O2 Zn1 18.5(3)
O6 Eu1 O2 C8 -144.3(5)
O6 Eu1 O5 Zn1 151.4(2)
O6 Eu1 O5 C14 17.6(4)
O6 Eu1 O7 C21 -93.8(8)
O6 Eu1 O9 N3 27.3(5)
O6 Eu1 O10 N3 -154.3(5)
O6 Eu1 O12 N4 98.3(5)
O6 Eu1 O13 N4 -73.6(4)
O6 Eu1 N3 O9 -157.3(4)
O6 Eu1 N3 O10 25.7(4)
O6 Eu1 N4 O12 -75.6(4)
O6 Eu1 N4 O13 103.1(4)
O6 Eu1 C14 O5 -157.7(6)
O6 Eu1 C14 C13 164.3(14)
O6 Eu1 C14 C15 6.7(4)
O6 C15 C16 C17 179.1(7)
O7 Eu1 Zn1 O2 120.0(2)
O7 Eu1 Zn1 O5 -99.4(2)
O7 Eu1 Zn1 O8 -1.9(2)
O7 Eu1 Zn1 N1 115.9(3)
O7 Eu1 Zn1 N2 -102.2(2)
O7 Eu1 O1 C2 108.6(7)
O7 Eu1 O1 C3 -64.6(5)
O7 Eu1 O2 Zn1 -50.7(2)
O7 Eu1 O2 C8 146.5(5)
O7 Eu1 O5 Zn1 65.59(18)
O7 Eu1 O5 C14 -68.3(5)
O7 Eu1 O6 C15 61.4(4)
O7 Eu1 O6 C19 -120.9(5)
O7 Eu1 O9 N3 90.0(4)
O7 Eu1 O10 N3 -72.9(4)
O7 Eu1 O12 N4 141.3(4)
O7 Eu1 O13 N4 -136.0(4)
O7 Eu1 N3 O9 -81.8(4)
O7 Eu1 N3 O10 101.1(4)
O7 Eu1 N4 O12 -82.7(7)
O7 Eu1 N4 O13 96.0(6)
O7 Eu1 C14 O5 105.1(5)
O7 Eu1 C14 C13 67.1(13)
O7 Eu1 C14 C15 -90.5(4)
O8 Zn1 O2 Eu1 64.4(2)
O8 Zn1 O2 C8 -133.2(5)
O8 Zn1 O5 Eu1 -83.37(19)
O8 Zn1 O5 C14 52.7(5)
O8 Zn1 N1 O3 -58.6(6)
O8 Zn1 N1 C9 124.3(6)
O8 Zn1 N2 O4 116.1(5)
O8 Zn1 N2 C12 -58.4(6)
O9 Eu1 Zn1 O2 62.9(2)
O9 Eu1 Zn1 O5 -156.5(2)
O9 Eu1 Zn1 O8 -58.91(19)
O9 Eu1 Zn1 N1 58.9(3)
O9 Eu1 Zn1 N2 -159.3(2)
O9 Eu1 O1 C2 64.6(7)
O9 Eu1 O1 C3 -108.6(5)
O9 Eu1 O2 Zn1 -122.1(2)
O9 Eu1 O2 C8 75.0(5)
O9 Eu1 O5 Zn1 37.4(3)
O9 Eu1 O5 C14 -96.4(5)
O9 Eu1 O6 C15 120.4(4)
O9 Eu1 O6 C19 -61.9(6)
O9 Eu1 O7 C21 134.4(8)
O9 Eu1 O10 N3 1.6(4)
O9 Eu1 O12 N4 -139.6(4)
O9 Eu1 O13 N4 66.8(5)
O9 Eu1 N3 O10 -177.1(7)
O9 Eu1 N4 O12 48.8(5)
O9 Eu1 N4 O13 -132.5(4)
O9 Eu1 C14 O5 107.8(5)
O9 Eu1 C14 C13 69.8(13)
O9 Eu1 C14 C15 -87.8(5)
O10 Eu1 Zn1 O2 111.9(3)
O10 Eu1 Zn1 O5 -107.5(3)
O10 Eu1 Zn1 O8 -9.9(2)
O10 Eu1 Zn1 N1 107.9(3)
O10 Eu1 Zn1 N2 -110.3(3)
O10 Eu1 O1 C2 23.3(7)
O10 Eu1 O1 C3 -149.9(5)
O10 Eu1 O2 Zn1 -116.0(2)
O10 Eu1 O2 C8 81.2(6)
O10 Eu1 O5 Zn1 120.1(2)
O10 Eu1 O5 C14 -13.8(6)
O10 Eu1 O6 C15 143.0(5)
O10 Eu1 O6 C19 -39.3(5)
O10 Eu1 O7 C21 -173.4(8)
O10 Eu1 O9 N3 -1.6(4)
O10 Eu1 O12 N4 -179.5(5)
O10 Eu1 O13 N4 -0.9(5)
O10 Eu1 N3 O9 177.1(7)
O10 Eu1 N4 O12 0.5(5)
O10 Eu1 N4 O13 179.2(4)
O10 Eu1 C14 O5 169.5(4)
O10 Eu1 C14 C13 131.5(12)
O10 Eu1 C14 C15 -26.1(5)
O12 Eu1 Zn1 O2 -91.7(3)
O12 Eu1 Zn1 O5 48.9(3)
O12 Eu1 Zn1 O8 146.4(2)
O12 Eu1 Zn1 N1 -95.8(3)
O12 Eu1 Zn1 N2 46.1(3)
O12 Eu1 O1 C2 -46.2(7)
O12 Eu1 O1 C3 140.6(5)
O12 Eu1 O2 Zn1 127.8(2)
O12 Eu1 O2 C8 -35.0(6)
O12 Eu1 O5 Zn1 -150.92(16)
O12 Eu1 O5 C14 75.2(5)
O12 Eu1 O6 C15 -142.1(5)
O12 Eu1 O6 C19 35.6(5)
O12 Eu1 O7 C21 -135.6(7)
O12 Eu1 O9 N3 -53.5(5)
O12 Eu1 O10 N3 128.8(5)
O12 Eu1 O13 N4 -0.7(4)
O12 Eu1 N3 O9 129.1(4)
O12 Eu1 N3 O10 -48.0(4)
O12 Eu1 N4 O13 178.7(7)
O12 Eu1 C14 O5 -111.8(5)
O12 Eu1 C14 C13 -149.8(12)
O12 Eu1 C14 C15 52.6(4)
O13 Eu1 Zn1 O2 -80.1(2)
O13 Eu1 Zn1 O5 60.5(2)
O13 Eu1 Zn1 O8 158.03(18)
O13 Eu1 Zn1 N1 -84.2(3)
O13 Eu1 Zn1 N2 57.7(2)
O13 Eu1 O1 C2 -99.5(7)
O13 Eu1 O1 C3 87.3(5)
O13 Eu1 O2 Zn1 99.6(2)
O13 Eu1 O2 C8 -63.2(5)
O13 Eu1 O5 Zn1 -115.62(19)
O13 Eu1 O5 C14 110.5(5)
O13 Eu1 O6 C15 -90.7(5)
O13 Eu1 O6 C19 87.0(5)
O13 Eu1 O7 C21 -29.8(10)
O13 Eu1 O9 N3 -102.2(5)
O13 Eu1 O10 N3 129.0(4)
O13 Eu1 O12 N4 0.7(4)
O13 Eu1 N3 O9 106.3(5)
O13 Eu1 N3 O10 -70.7(5)
O13 Eu1 N4 O12 -178.7(7)
O13 Eu1 C14 O5 -65.7(5)
O13 Eu1 C14 C13 -103.7(13)
O13 Eu1 C14 C15 98.7(4)
N1 Zn1 O2 Eu1 176.9(2)
N1 Zn1 O2 C8 -20.7(6)
N1 Zn1 O5 Eu1 89.6(5)
N1 Zn1 O5 C14 -134.3(5)
N1 Zn1 O8 C21 -137.6(6)
N1 Zn1 N2 O4 2.8(5)
N1 Zn1 N2 C12 -171.6(6)
N1 O3 C10 C11 -92.8(7)
N2 Zn1 O2 Eu1 -87.1(4)
N2 Zn1 O2 C8 75.3(7)
N2 Zn1 O5 Eu1 177.7(2)
N2 Zn1 O5 C14 -46.2(5)
N2 Zn1 O8 C21 123.0(6)
N2 Zn1 N1 O3 43.6(5)
N2 Zn1 N1 C9 -133.5(6)
N2 O4 C11 C10 55.1(8)
N2 C12 C13 C14 -16.1(11)
N2 C12 C13 C18 164.4(7)
N3 Eu1 Zn1 O2 82.3(3)
N3 Eu1 Zn1 O5 -137.1(2)
N3 Eu1 Zn1 O8 -39.5(2)
N3 Eu1 Zn1 N1 78.3(3)
N3 Eu1 Zn1 N2 -139.9(3)
N3 Eu1 O1 C2 44.0(7)
N3 Eu1 O1 C3 -129.2(5)
N3 Eu1 O2 Zn1 -119.0(2)
N3 Eu1 O2 C8 78.2(5)
N3 Eu1 O5 Zn1 80.4(3)
N3 Eu1 O5 C14 -53.5(6)
N3 Eu1 O6 C15 132.0(5)
N3 Eu1 O6 C19 -50.3(5)
N3 Eu1 O7 C21 161.0(8)
N3 Eu1 O12 N4 -159.7(5)
N3 Eu1 O13 N4 28.8(6)
N3 Eu1 N4 O12 22.2(5)
N3 Eu1 N4 O13 -159.1(4)
N3 Eu1 C14 O5 143.2(5)
N3 Eu1 C14 C13 105.2(13)
N3 Eu1 C14 C15 -52.4(5)
N4 Eu1 Zn1 O2 -84.1(3)
N4 Eu1 Zn1 O5 56.5(2)
N4 Eu1 Zn1 O8 154.1(2)
N4 Eu1 Zn1 N1 -88.1(3)
N4 Eu1 Zn1 N2 53.7(3)
N4 Eu1 O1 C2 -72.3(7)
N4 Eu1 O1 C3 114.6(5)
N4 Eu1 O2 Zn1 112.0(2)
N4 Eu1 O2 C8 -50.8(6)
N4 Eu1 O5 Zn1 -132.62(19)
N4 Eu1 O5 C14 93.5(5)
N4 Eu1 O6 C15 -116.0(5)
N4 Eu1 O6 C19 61.7(5)
N4 Eu1 O7 C21 -86.7(9)
N4 Eu1 O9 N3 -73.3(5)
N4 Eu1 O10 N3 128.6(4)
N4 Eu1 N3 O9 119.6(4)
N4 Eu1 N3 O10 -57.4(5)
N4 Eu1 C14 O5 -88.2(5)
N4 Eu1 C14 C13 -126.2(13)
N4 Eu1 C14 C15 76.2(4)
C2 O1 C3 C4 15.5(11)
C2 O1 C3 C8 -165.6(7)
C3 O1 C2 C1 173.5(12)
C3 O1 C2 C0AA -102(2)
C3 C4 C5 C6 -0.8(13)
C4 C3 C8 O2 176.8(7)
C4 C3 C8 C7 -3.9(11)
C4 C5 C6 C7 -0.3(13)
C5 C6 C7 C8 -0.8(12)
C5 C6 C7 C9 178.4(8)
C6 C7 C8 O2 -177.9(7)
C6 C7 C8 C3 2.9(11)
C6 C7 C9 N1 171.3(8)
C8 C3 C4 C5 2.9(12)
C8 C7 C9 N1 -9.6(12)
C9 C7 C8 O2 2.9(11)
C9 C7 C8 C3 -176.3(7)
C10 O3 N1 Zn1 7.1(8)
C10 O3 N1 C9 -175.4(6)
C11 O4 N2 Zn1 -74.7(6)
C11 O4 N2 C12 100.6(7)
C12 C13 C14 Eu1 26.7(17)
C12 C13 C14 O5 0.1(11)
C12 C13 C14 C15 -178.6(7)
C12 C13 C18 C17 179.2(7)
C13 C14 C15 O6 179.9(6)
C13 C14 C15 C16 -0.4(11)
C14 Eu1 Zn1 O2 -158.4(2)
C14 Eu1 Zn1 O5 -17.8(2)
C14 Eu1 Zn1 O8 79.8(2)
C14 Eu1 Zn1 N1 -162.4(3)
C14 Eu1 Zn1 N2 -20.6(2)
C14 Eu1 O1 C2 -149.4(6)
C14 Eu1 O1 C3 37.5(6)
C14 Eu1 O2 Zn1 17.2(2)
C14 Eu1 O2 C8 -145.6(5)
C14 Eu1 O5 Zn1 133.9(5)
C14 Eu1 O6 C15 -7.6(4)
C14 Eu1 O6 C19 170.1(6)
C14 Eu1 O7 C21 -47.5(8)
C14 Eu1 O9 N3 87.4(5)
C14 Eu1 O10 N3 -130.9(4)
C14 Eu1 O12 N4 65.9(5)
C14 Eu1 O13 N4 -119.5(4)
C14 Eu1 N3 O9 -118.4(4)
C14 Eu1 N3 O10 64.5(5)
C14 Eu1 N4 O12 -118.7(4)
C14 Eu1 N4 O13 60.0(4)
C14 C13 C18 C17 -0.3(11)
C14 C15 C16 C17 -0.6(12)
C15 O6 C19 C20 72.1(8)
C15 C16 C17 C18 1.2(12)
C16 C17 C18 C13 -0.8(12)
C18 C13 C14 Eu1 -153.9(10)
C18 C13 C14 O5 179.5(6)
C18 C13 C14 C15 0.9(10)
C19 O6 C15 C14 -164.2(6)
C19 O6 C15 C16 16.1(11)
